data_7212306
loop_
_publ_author_name
'Krishnaswamy, Shobhana'
'Gonnade, Rajesh G.'
'Shashidhar, Mysore S.'
'Bhadbhade, Mohan M.'

_publ_section_title
;
 Helical self-assembly of molecules in pseudopolymorphs of racemic
 2,6-di-O-(4-halobenzoyl)-myo-inositol 1,3,5-orthoformates: clues for the
 construction of molecular assemblies for intermolecular acyl transfer
 reaction
;
_journal_issue 12
_journal_name_full CrystEngComm
_journal_page_first 4184
_journal_paper_doi 10.1039/b924482d
_journal_volume 12
_journal_year 2010
_chemical_formula_moiety 'C21 H16 Cl2 O8, 0.06(C H2 Cl2)'
_chemical_formula_sum 'C21.06 H16.12 Cl2.12 O8'
_chemical_formula_weight 472.33
_chemical_name_common
;2,6-di-O-p-chlorobenzoyl-myo-inositol 1,3,5-orthoformate
dichloromethane solvate
;
_chemical_name_systematic
;
2,6-di-O-p-chlorobenzoyl-myo-inositol 1,3,5-orthoformate
dichloromethane solvate
;
_space_group_IT_number 14
_symmetry_cell_setting monoclinic
_symmetry_space_group_name_Hall '-P 2yn'
_symmetry_space_group_name_H-M 'P 1 21/n 1'
_atom_sites_solution_hydrogens geom
_atom_sites_solution_primary direct
_atom_sites_solution_secondary difmap
_audit_creation_method SHELXL-97
_cell_angle_alpha 90.00
_cell_angle_beta 102.627(3)
_cell_angle_gamma 90.00
_cell_formula_units_Z 4
_cell_length_a 12.962(2)
_cell_length_b 10.1406(17)
_cell_length_c 18.391(3)
_cell_measurement_reflns_used 2188
_cell_measurement_temperature 133(2)
_cell_measurement_theta_max 22.21
_cell_measurement_theta_min 2.16
_cell_volume 2358.9(7)
_computing_cell_refinement 'BRUKER SAINT'
_computing_data_collection 'BRUKER SMART'
_computing_data_reduction 'BRUKER SAINT'
_computing_molecular_graphics 'SHELXTL, Ortep32, mercury 2.2'
_computing_publication_material 'SHELXTL, Platon'
_computing_structure_refinement 'SHELXL-97 (Sheldrick, 1997)'
_computing_structure_solution 'SHELXS-97 (Sheldrick, 1990)'
_diffrn_ambient_temperature 133(2)
_diffrn_measured_fraction_theta_full 0.995
_diffrn_measured_fraction_theta_max 0.995
_diffrn_measurement_device 'Bruker Smart APEX'
_diffrn_measurement_device_type 'CCD Area Detector'
_diffrn_measurement_method 'Phi and Omega Scan'
_diffrn_radiation_monochromator graphite
_diffrn_radiation_source 'fine-focus sealed tube'
_diffrn_radiation_type MoK\a
_diffrn_radiation_wavelength 0.71073
_diffrn_reflns_av_R_equivalents 0.0285
_diffrn_reflns_av_sigmaI/netI 0.0345
_diffrn_reflns_limit_h_max 15
_diffrn_reflns_limit_h_min -15
_diffrn_reflns_limit_k_max 8
_diffrn_reflns_limit_k_min -12
_diffrn_reflns_limit_l_max 21
_diffrn_reflns_limit_l_min -21
_diffrn_reflns_number 11414
_diffrn_reflns_theta_full 25.00
_diffrn_reflns_theta_max 25.00
_diffrn_reflns_theta_min 2.57
_exptl_absorpt_coefficient_mu 0.331
_exptl_absorpt_correction_T_max 0.9597
_exptl_absorpt_correction_T_min 0.9024
_exptl_absorpt_correction_type multi-scan
_exptl_absorpt_process_details 'bruker sadabs'
_exptl_crystal_colour colourless
_exptl_crystal_density_diffrn 1.330
_exptl_crystal_density_method 'not measured'
_exptl_crystal_description 'thin plate'
_exptl_crystal_F_000 970.2
_exptl_crystal_size_max 0.33
_exptl_crystal_size_mid 0.33
_exptl_crystal_size_min 0.13
_refine_diff_density_max 0.409
_refine_diff_density_min -0.434
_refine_diff_density_rms 0.048
_refine_ls_extinction_method none
_refine_ls_goodness_of_fit_ref 1.034
_refine_ls_hydrogen_treatment mixed
_refine_ls_matrix_type full
_refine_ls_number_parameters 337
_refine_ls_number_reflns 4128
_refine_ls_number_restraints 101
_refine_ls_restrained_S_all 1.056
_refine_ls_R_factor_all 0.0789
_refine_ls_R_factor_gt 0.0551
_refine_ls_shift/su_max 0.000
_refine_ls_shift/su_mean 0.000
_refine_ls_structure_factor_coef Fsqd
_refine_ls_weighting_details 'calc w=1/[\s^2^(Fo^2^)+(0.0781P)^2^+0.7766P] where P=(Fo^2^+2Fc^2^)/3'
_refine_ls_weighting_scheme calc
_refine_ls_wR_factor_gt 0.1410
_refine_ls_wR_factor_ref 0.1586
_reflns_number_gt 2902
_reflns_number_total 4128
_reflns_threshold_expression >2sigma(I)
_cod_data_source_file b924482d.txt
_cod_data_source_block 3CT
_cod_original_cell_volume 2358.8(7)
_cod_original_sg_symbol_H-M 'P 2 1/n'
_cod_database_code 7212306

loop_
_symmetry_equiv_pos_as_xyz
'x, y, z'
'-x+1/2, y+1/2, -z+1/2'
'-x, -y, -z'
'x-1/2, -y-1/2, z-1/2'

loop_
_atom_site_label
_atom_site_type_symbol
_atom_site_fract_x
_atom_site_fract_y
_atom_site_fract_z
_atom_site_U_iso_or_equiv
_atom_site_adp_type
_atom_site_occupancy
_atom_site_symmetry_multiplicity
_atom_site_calc_flag
_atom_site_refinement_flags
_atom_site_disorder_assembly
_atom_site_disorder_group
Cl1 Cl 0.04970(9) 1.19519(9) -0.20444(5) 0.0891(4) Uani 1 1 d . . .
Cl2 Cl -0.10598(12) 0.70362(18) 0.49711(9) 0.1494(7) Uani 1 1 d . A .
O1 O 0.14304(16) 0.44899(19) 0.03502(10) 0.0532(5) Uani 1 1 d . . .
O2 O 0.14090(15) 0.72682(17) 0.05242(9) 0.0476(5) Uani 1 1 d . . .
O3 O 0.31049(16) 0.5393(2) 0.07044(11) 0.0582(5) Uani 1 1 d . . .
O4 O 0.29620(18) 0.5901(2) 0.26237(12) 0.0595(6) Uani 1 1 d . . .
O5 O 0.27467(18) 0.3359(2) 0.11697(11) 0.0622(6) Uani 1 1 d . . .
O6 O 0.09354(17) 0.47349(19) 0.22225(11) 0.0587(6) Uani 1 1 d . A .
O7 O 0.19439(18) 0.8981(2) 0.12772(10) 0.0642(6) Uani 1 1 d . . .
O8 O -0.0053(8) 0.2999(8) 0.2343(5) 0.098(3) Uani 0.50 1 d PU A 1
O8' O -0.0477(7) 0.3494(10) 0.1991(5) 0.104(3) Uani 0.50 1 d PU A 2
C1 C 0.1072(2) 0.5123(3) 0.09493(14) 0.0458(7) Uani 1 1 d . . .
H1 H 0.0312 0.5306 0.0801 0.055 Uiso 1 1 calc R . .
C2 C 0.1682(2) 0.6396(3) 0.11571(13) 0.0431(6) Uani 1 1 d . . .
H2 H 0.1487 0.6796 0.1593 0.052 Uiso 1 1 calc R . .
C3 C 0.2852(2) 0.6084(3) 0.13258(14) 0.0481(7) Uani 1 1 d . . .
H3 H 0.3262 0.6902 0.1418 0.058 Uiso 1 1 calc R . .
C4 C 0.3134(2) 0.5187(3) 0.20012(15) 0.0525(7) Uani 1 1 d . . .
H4 H 0.3885 0.4956 0.2084 0.063 Uiso 1 1 calc R . .
C5 C 0.2476(2) 0.3933(3) 0.18184(15) 0.0522(7) Uani 1 1 d . . .
H5 H 0.2643 0.3316 0.2238 0.063 Uiso 1 1 calc R . .
C6 C 0.1292(2) 0.4175(3) 0.16059(15) 0.0503(7) Uani 1 1 d . . .
H6 H 0.0924 0.3340 0.1461 0.060 Uiso 1 1 calc R . .
C7 C 0.2521(3) 0.4236(3) 0.05608(18) 0.0595(8) Uani 1 1 d . . .
C8 C 0.1591(2) 0.8559(3) 0.06591(15) 0.0459(6) Uani 1 1 d . . .
C9 C 0.1317(2) 0.9366(3) -0.00212(14) 0.0439(6) Uani 1 1 d . . .
C10 C 0.1397(2) 1.0730(3) 0.00467(17) 0.0525(7) Uani 1 1 d . . .
C11 C 0.1141(3) 1.1518(3) -0.05748(18) 0.0583(8) Uani 1 1 d . . .
C12 C 0.0811(2) 1.0943(3) -0.12616(16) 0.0564(8) Uani 1 1 d . . .
C13 C 0.0729(3) 0.9596(3) -0.13442(18) 0.0602(8) Uani 1 1 d . . .
C14 C 0.0980(2) 0.8810(3) -0.07218(16) 0.0533(8) Uani 1 1 d . . .
C15 C 0.0153(3) 0.4182(3) 0.2460(2) 0.0704(10) Uani 1 1 d . . .
C16 C -0.0107(3) 0.4875(3) 0.30949(19) 0.0619(8) Uani 1 1 d U A .
C17 C -0.0995(3) 0.4497(5) 0.3350(3) 0.1054(14) Uani 1 1 d U . .
H17 H -0.1398 0.3787 0.3128 0.127 Uiso 1 1 calc R A .
C18 C -0.1284(4) 0.5156(5) 0.3926(3) 0.1119(15) Uani 1 1 d U A .
H18 H -0.1887 0.4906 0.4088 0.134 Uiso 1 1 calc R . .
C19 C -0.0683(3) 0.6177(4) 0.4259(2) 0.0870(12) Uani 1 1 d U . .
C20 C 0.0197(3) 0.6553(4) 0.4021(2) 0.0819(11) Uani 1 1 d U A .
H20 H 0.0603 0.7257 0.4249 0.098 Uiso 1 1 calc R . .
C21 C 0.0483(3) 0.5897(3) 0.34481(17) 0.0618(8) Uani 1 1 d U . .
H21 H 0.1092 0.6151 0.3295 0.074 Uiso 1 1 calc R A .
H7 H 0.274(2) 0.382(3) 0.0157(17) 0.058(8) Uiso 1 1 d . . .
H10 H 0.163(2) 1.111(3) 0.0520(18) 0.072(10) Uiso 1 1 d . . .
H11 H 0.119(2) 1.247(3) -0.0545(17) 0.068(9) Uiso 1 1 d . . .
H13 H 0.056(3) 0.915(4) -0.181(2) 0.089(12) Uiso 1 1 d . . .
H14 H 0.093(2) 0.792(3) -0.0784(16) 0.055(8) Uiso 1 1 d . . .
H4A H 0.294(3) 0.543(4) 0.296(2) 0.077(12) Uiso 1 1 d . . .
C22 C 0.337(5) 0.551(6) 0.876(14) 0.119(16) Uiso 0.03 1 d PDU B 1
H22A H 0.3689 0.5908 0.9232 0.143 Uiso 0.03 1 calc PR B 1
H22B H 0.3480 0.6095 0.8362 0.143 Uiso 0.03 1 calc PR B 1
Cl3 Cl 0.394(3) 0.397(5) 0.867(3) 0.125(12) Uiso 0.03 1 d PDU B 1
Cl4 Cl 0.202(3) 0.526(5) 0.869(3) 0.113(11) Uiso 0.03 1 d PDU B 1
C22' C 0.304(4) 0.566(5) 0.866(14) 0.119(16) Uiso 0.03 1 d PDU C 2
H22C H 0.2890 0.6221 0.9049 0.143 Uiso 0.03 1 calc PR C 2
H22D H 0.3004 0.6180 0.8214 0.143 Uiso 0.03 1 calc PR C 2
Cl3' Cl 0.431(3) 0.495(5) 0.895(3) 0.115(11) Uiso 0.03 1 d PDU C 2
Cl4' Cl 0.214(3) 0.435(5) 0.848(3) 0.114(11) Uiso 0.03 1 d PDU C 2

loop_
_atom_site_aniso_label
_atom_site_aniso_U_11
_atom_site_aniso_U_22
_atom_site_aniso_U_33
_atom_site_aniso_U_23
_atom_site_aniso_U_13
_atom_site_aniso_U_12
Cl1 0.1182(8) 0.0664(6) 0.0706(6) 0.0279(5) -0.0057(5) -0.0021(5)
Cl2 0.1357(11) 0.1891(15) 0.1522(12) -0.0967(11) 0.0943(10) -0.0448(10)
O1 0.0683(13) 0.0521(12) 0.0387(10) -0.0099(9) 0.0107(9) 0.0006(10)
O2 0.0686(13) 0.0351(10) 0.0348(9) 0.0005(8) 0.0017(8) 0.0049(9)
O3 0.0627(13) 0.0619(13) 0.0537(12) 0.0019(10) 0.0204(10) 0.0020(11)
O4 0.0902(16) 0.0453(12) 0.0378(11) 0.0037(10) 0.0028(10) -0.0020(11)
O5 0.0846(15) 0.0455(11) 0.0587(13) 0.0000(10) 0.0204(11) 0.0182(11)
O6 0.0831(14) 0.0465(11) 0.0541(12) -0.0123(9) 0.0318(11) -0.0182(11)
O7 0.1034(17) 0.0452(12) 0.0390(11) -0.0067(9) 0.0049(11) -0.0017(11)
O8 0.128(7) 0.062(4) 0.126(7) -0.031(4) 0.078(5) -0.038(4)
O8' 0.087(5) 0.117(7) 0.116(6) -0.069(5) 0.041(4) -0.049(5)
C1 0.0501(15) 0.0456(16) 0.0413(15) -0.0061(12) 0.0093(12) 0.0001(13)
C2 0.0594(16) 0.0371(14) 0.0309(13) 0.0014(11) 0.0055(11) 0.0029(12)
C3 0.0571(17) 0.0445(16) 0.0412(15) -0.0001(13) 0.0075(12) -0.0027(13)
C4 0.0630(18) 0.0449(16) 0.0459(16) 0.0070(13) 0.0034(13) 0.0061(14)
C5 0.076(2) 0.0378(15) 0.0424(15) 0.0021(12) 0.0123(14) 0.0079(14)
C6 0.0735(19) 0.0354(14) 0.0455(15) -0.0079(12) 0.0206(14) -0.0094(14)
C7 0.079(2) 0.0534(19) 0.0503(18) -0.0071(15) 0.0223(16) 0.0099(17)
C8 0.0581(17) 0.0382(15) 0.0407(15) -0.0044(12) 0.0095(12) 0.0038(13)
C9 0.0500(15) 0.0376(14) 0.0418(15) 0.0008(12) 0.0054(12) 0.0056(12)
C10 0.0666(19) 0.0388(15) 0.0489(17) -0.0073(13) 0.0053(14) 0.0017(14)
C11 0.071(2) 0.0351(16) 0.065(2) 0.0033(15) 0.0067(16) 0.0026(15)
C12 0.0635(19) 0.0483(18) 0.0523(17) 0.0100(14) 0.0018(14) 0.0026(14)
C13 0.082(2) 0.0477(19) 0.0436(17) 0.0018(15) -0.0018(16) -0.0034(16)
C14 0.072(2) 0.0353(16) 0.0471(16) -0.0010(13) 0.0008(14) 0.0007(14)
C15 0.071(2) 0.060(2) 0.088(3) -0.0225(19) 0.035(2) -0.0196(18)
C16 0.0635(19) 0.0577(18) 0.073(2) -0.0115(16) 0.0325(16) -0.0126(15)
C17 0.097(3) 0.111(3) 0.126(3) -0.054(3) 0.062(2) -0.046(2)
C18 0.094(3) 0.128(3) 0.135(3) -0.048(3) 0.073(3) -0.036(3)
C19 0.083(2) 0.100(3) 0.092(3) -0.035(2) 0.048(2) -0.019(2)
C20 0.086(2) 0.093(3) 0.075(2) -0.032(2) 0.0366(19) -0.029(2)
C21 0.0656(19) 0.068(2) 0.0588(18) -0.0116(16) 0.0276(15) -0.0155(16)

loop_
_atom_type_symbol
_atom_type_description
_atom_type_scat_dispersion_real
_atom_type_scat_dispersion_imag
_atom_type_scat_source
C C 0.0033 0.0016 'International Tables Vol C Tables 4.2.6.8 and 6.1.1.4'
H H 0.0000 0.0000 'International Tables Vol C Tables 4.2.6.8 and 6.1.1.4'
O O 0.0106 0.0060 'International Tables Vol C Tables 4.2.6.8 and 6.1.1.4'
Cl Cl 0.1484 0.1585 'International Tables Vol C Tables 4.2.6.8 and 6.1.1.4'

loop_
_geom_angle_atom_site_label_1
_geom_angle_atom_site_label_2
_geom_angle_atom_site_label_3
_geom_angle
C7 O1 C1 110.2(2)
C8 O2 C2 116.48(19)
C7 O3 C3 110.7(2)
C4 O4 H4A 111(3)
C7 O5 C5 111.0(2)
C15 O6 C6 120.0(2)
O1 C1 C2 109.6(2)
O1 C1 C6 106.9(2)
C2 C1 C6 109.9(2)
O1 C1 H1 110.2
C2 C1 H1 110.2
C6 C1 H1 110.2
O2 C2 C3 110.6(2)
O2 C2 C1 107.21(19)
C3 C2 C1 108.5(2)
O2 C2 H2 110.2
C3 C2 H2 110.2
C1 C2 H2 110.2
O3 C3 C2 109.4(2)
O3 C3 C4 107.6(2)
C2 C3 C4 110.1(2)
O3 C3 H3 109.9
C2 C3 H3 109.9
C4 C3 H3 109.9
O4 C4 C3 107.7(2)
O4 C4 C5 115.2(2)
C3 C4 C5 107.2(2)
O4 C4 H4 108.9
C3 C4 H4 108.9
C5 C4 H4 108.9
O5 C5 C6 105.5(2)
O5 C5 C4 107.1(2)
C6 C5 C4 114.0(2)
O5 C5 H5 110.0
C6 C5 H5 110.0
C4 C5 H5 110.0
O6 C6 C5 110.1(2)
O6 C6 C1 109.9(2)
C5 C6 C1 108.1(2)
O6 C6 H6 109.6
C5 C6 H6 109.6
C1 C6 H6 109.6
O3 C7 O1 111.7(2)
O3 C7 O5 111.8(2)
O1 C7 O5 110.8(3)
O3 C7 H7 106.2(18)
O1 C7 H7 108.6(17)
O5 C7 H7 107.4(18)
O7 C8 O2 122.3(2)
O7 C8 C9 125.0(2)
O2 C8 C9 112.6(2)
C14 C9 C10 119.3(3)
C14 C9 C8 122.1(2)
C10 C9 C8 118.5(2)
C11 C10 C9 120.3(3)
C11 C10 H10 120(2)
C9 C10 H10 120(2)
C12 C11 C10 119.2(3)
C12 C11 H11 118.7(19)
C10 C11 H11 122.1(19)
C11 C12 C13 121.7(3)
C11 C12 Cl1 118.7(2)
C13 C12 Cl1 119.6(2)
C14 C13 C12 119.0(3)
C14 C13 H13 116(2)
C12 C13 H13 124(2)
C13 C14 C9 120.5(3)
C13 C14 H14 118.3(18)
C9 C14 H14 121.2(18)
O8 C15 O6 120.6(5)
O8' C15 O6 116.1(5)
O8 C15 C16 121.7(5)
O8' C15 C16 125.7(5)
O6 C15 C16 112.9(3)
C21 C16 C17 118.0(3)
C21 C16 C15 122.7(3)
C17 C16 C15 119.3(3)
C18 C17 C16 120.8(4)
C18 C17 H17 119.6
C16 C17 H17 119.6
C19 C18 C17 119.5(4)
C19 C18 H18 120.2
C17 C18 H18 120.2
C18 C19 C20 120.4(3)
C18 C19 Cl2 119.7(3)
C20 C19 Cl2 119.8(3)
C19 C20 C21 120.0(3)
C19 C20 H20 120.0
C21 C20 H20 120.0
C20 C21 C16 121.3(3)
C20 C21 H21 119.4
C16 C21 H21 119.4
Cl4 C22 Cl3 107(2)
Cl4 C22 H22A 110.2
Cl3 C22 H22A 110.2
Cl4 C22 H22B 110.2
Cl3 C22 H22B 110.2
H22A C22 H22B 108.5
Cl4' C22' Cl3' 107(2)
Cl4' C22' H22C 110.3
Cl3' C22' H22C 110.3
Cl4' C22' H22D 110.3
Cl3' C22' H22D 110.3
H22C C22' H22D 108.6

loop_
_geom_bond_atom_site_label_1
_geom_bond_atom_site_label_2
_geom_bond_distance
Cl1 C12 1.741(3)
Cl2 C19 1.730(4)
O1 C7 1.406(4)
O1 C1 1.437(3)
O2 C8 1.343(3)
O2 C2 1.443(3)
O3 C7 1.390(4)
O3 C3 1.438(3)
O4 C4 1.413(4)
O4 H4A 0.79(4)
O5 C7 1.410(4)
O5 C5 1.438(3)
O6 C15 1.314(4)
O6 C6 1.432(3)
O7 C8 1.208(3)
O8 C15 1.238(8)
O8' C15 1.261(8)
C1 C2 1.519(4)
C1 C6 1.521(4)
C1 H1 0.9800
C2 C3 1.514(4)
C2 H2 0.9800
C3 C4 1.518(4)
C3 H3 0.9800
C4 C5 1.527(4)
C4 H4 0.9800
C5 C6 1.518(4)
C5 H5 0.9800
C6 H6 0.9800
C7 H7 0.95(3)
C8 C9 1.472(4)
C9 C14 1.387(4)
C9 C10 1.390(4)
C10 C11 1.375(4)
C10 H10 0.94(3)
C11 C12 1.372(4)
C11 H11 0.97(3)
C12 C13 1.375(4)
C13 C14 1.374(4)
C13 H13 0.95(4)
C14 H14 0.91(3)
C15 C16 1.464(4)
C16 C21 1.365(4)
C16 C17 1.388(5)
C17 C18 1.373(5)
C17 H17 0.9300
C18 C19 1.358(6)
C18 H18 0.9300
C19 C20 1.363(5)
C20 C21 1.364(4)
C20 H20 0.9300
C21 H21 0.9300
C22 Cl4 1.75(2)
C22 Cl3 1.75(2)
C22 H22A 0.9700
C22 H22B 0.9700
C22' Cl4' 1.75(2)
C22' Cl3' 1.76(2)
C22' H22C 0.9700
C22' H22D 0.9700

loop_
_geom_hbond_atom_site_label_D
_geom_hbond_atom_site_label_H
_geom_hbond_atom_site_label_A
_geom_hbond_distance_DH
_geom_hbond_distance_HA
_geom_hbond_distance_DA
_geom_hbond_angle_DHA
_geom_hbond_site_symmetry_A
C13 H13 O8 0.95(4) 2.42(4) 3.220(9) 141(3) 3_565
C11 H11 O1 0.97(3) 2.60(3) 3.441(4) 145(2) 1_565
C5 H5 O4 0.98 2.60 3.329(4) 131.2 2_545
O4 H4A O7 0.79(4) 2.01(4) 2.790(3) 169(4) 2_545

loop_
_geom_torsion_atom_site_label_1
_geom_torsion_atom_site_label_2
_geom_torsion_atom_site_label_3
_geom_torsion_atom_site_label_4
_geom_torsion
C7 O1 C1 C2 58.2(3)
C7 O1 C1 C6 -60.8(3)
C8 O2 C2 C3 -81.9(3)
C8 O2 C2 C1 160.0(2)
O1 C1 C2 O2 65.0(3)
C6 C1 C2 O2 -177.9(2)
O1 C1 C2 C3 -54.4(3)
C6 C1 C2 C3 62.7(3)
C7 O3 C3 C2 -58.7(3)
C7 O3 C3 C4 60.9(3)
O2 C2 C3 O3 -63.0(3)
C1 C2 C3 O3 54.3(3)
O2 C2 C3 C4 178.9(2)
C1 C2 C3 C4 -63.8(3)
O3 C3 C4 O4 175.6(2)
C2 C3 C4 O4 -65.3(3)
O3 C3 C4 C5 -59.9(3)
C2 C3 C4 C5 59.2(3)
C7 O5 C5 C6 61.8(3)
C7 O5 C5 C4 -60.0(3)
O4 C4 C5 O5 179.2(2)
C3 C4 C5 O5 59.4(3)
O4 C4 C5 C6 62.9(3)
C3 C4 C5 C6 -56.9(3)
C15 O6 C6 C5 -126.5(3)
C15 O6 C6 C1 114.6(3)
O5 C5 C6 O6 179.2(2)
C4 C5 C6 O6 -63.5(3)
O5 C5 C6 C1 -60.7(3)
C4 C5 C6 C1 56.5(3)
O1 C1 C6 O6 -179.0(2)
C2 C1 C6 O6 62.2(3)
O1 C1 C6 C5 60.8(3)
C2 C1 C6 C5 -58.0(3)
C3 O3 C7 O1 63.2(3)
C3 O3 C7 O5 -61.7(3)
C1 O1 C7 O3 -62.9(3)
C1 O1 C7 O5 62.5(3)
C5 O5 C7 O3 61.7(3)
C5 O5 C7 O1 -63.7(3)
C2 O2 C8 O7 -1.4(4)
C2 O2 C8 C9 178.4(2)
O7 C8 C9 C14 175.7(3)
O2 C8 C9 C14 -4.2(4)
O7 C8 C9 C10 -4.5(4)
O2 C8 C9 C10 175.6(3)
C14 C9 C10 C11 0.3(5)
C8 C9 C10 C11 -179.6(3)
C9 C10 C11 C12 -0.3(5)
C10 C11 C12 C13 0.0(5)
C10 C11 C12 Cl1 -179.6(2)
C11 C12 C13 C14 0.4(5)
Cl1 C12 C13 C14 179.9(3)
C12 C13 C14 C9 -0.4(5)
C10 C9 C14 C13 0.1(5)
C8 C9 C14 C13 179.9(3)
C6 O6 C15 O8 23.9(7)
C6 O6 C15 O8' -24.4(7)
C6 O6 C15 C16 179.7(3)
O8 C15 C16 C21 148.7(6)
O8' C15 C16 C21 -160.0(7)
O6 C15 C16 C21 -6.9(5)
O8 C15 C16 C17 -31.9(8)
O8' C15 C16 C17 19.4(9)
O6 C15 C16 C17 172.6(4)
C21 C16 C17 C18 1.9(7)
C15 C16 C17 C18 -177.6(5)
C16 C17 C18 C19 -1.2(8)
C17 C18 C19 C20 0.5(8)
C17 C18 C19 Cl2 178.5(4)
C18 C19 C20 C21 -0.5(7)
Cl2 C19 C20 C21 -178.5(3)
C19 C20 C21 C16 1.2(6)
C17 C16 C21 C20 -1.8(6)
C15 C16 C21 C20 177.6(4)
